data_4502130
loop_
_publ_author_name
'Ge, Ying-Ying'
'Li, Guo-Bi'
'Fang, Hua-Cai'
'Zhan, Xu-Lin'
'Gu, Zhi-Gang'
'Chen, Jin-Hao'
'Sun, Feng'
'Cai, Yue-Peng'
'Thallapally, Praveen K.'

_publ_section_title
;
 Auxiliary Ligand-Dependent Assembly of Several Ni/Ni&#x2212;Cd Compounds
 with N2O2Donor Tetradentate Symmetrical Schiff Base Ligand
;
_journal_issue 11
_journal_name_full 'Crystal Growth &amp; Design'
_journal_page_first 4987
_journal_paper_doi 10.1021/cg101082t
_journal_volume 10
_journal_year 2010
_chemical_formula_moiety 'C14 H18 Cd N4 Ni O2 S2'
_chemical_formula_sum 'C14 H18 Cd N4 Ni O2 S2'
_chemical_formula_weight 509.55
_chemical_name_systematic
;

 ?

;
_space_group_IT_number 15
_symmetry_cell_setting monoclinic
_symmetry_space_group_name_Hall '-C 2yc'
_symmetry_space_group_name_H-M 'C 1 2/c 1'
_atom_sites_solution_hydrogens geom
_atom_sites_solution_primary direct
_atom_sites_solution_secondary difmap
_audit_creation_method SHELXL-97
_cell_angle_alpha 90.00
_cell_angle_beta 110.207(7)
_cell_angle_gamma 90.00
_cell_formula_units_Z 4
_cell_length_a 17.1062(18)
_cell_length_b 13.8465(14)
_cell_length_c 8.1502(8)
_cell_measurement_reflns_used 1777
_cell_measurement_temperature 298(2)
_cell_measurement_theta_max 27.45
_cell_measurement_theta_min 2.54
_cell_volume 1811.6(3)
_computing_cell_refinement 'Bruker SMART'
_computing_data_collection 'Bruker SMART'
_computing_data_reduction 'Bruker SAINT'
_computing_molecular_graphics 'Bruker SHELXTL'
_computing_publication_material 'Bruker SHELXTL'
_computing_structure_refinement 'SHELXL-97 (Sheldrick, 1997)'
_computing_structure_solution 'SHELXS-97 (Sheldrick, 1990)'
_diffrn_ambient_temperature 298(2)
_diffrn_measured_fraction_theta_full 0.983
_diffrn_measured_fraction_theta_max 0.983
_diffrn_measurement_device_type 'CCD area detector'
_diffrn_measurement_method 'phi and omega scans'
_diffrn_radiation_monochromator graphite
_diffrn_radiation_source 'fine-focus sealed tube'
_diffrn_radiation_type MoK\a
_diffrn_radiation_wavelength 0.71073
_diffrn_reflns_av_R_equivalents 0.0287
_diffrn_reflns_av_sigmaI/netI 0.0311
_diffrn_reflns_limit_h_max 19
_diffrn_reflns_limit_h_min -20
_diffrn_reflns_limit_k_max 16
_diffrn_reflns_limit_k_min -16
_diffrn_reflns_limit_l_max 9
_diffrn_reflns_limit_l_min -9
_diffrn_reflns_number 4850
_diffrn_reflns_theta_full 25.24
_diffrn_reflns_theta_max 25.24
_diffrn_reflns_theta_min 1.94
_exptl_absorpt_coefficient_mu 2.457
_exptl_absorpt_correction_T_max 0.7569
_exptl_absorpt_correction_T_min 0.6392
_exptl_absorpt_correction_type multi-scan
_exptl_absorpt_process_details 'SADABS (Sheldrick, 1996)'
_exptl_crystal_colour green
_exptl_crystal_density_diffrn 1.868
_exptl_crystal_density_method 'not measured'
_exptl_crystal_description block
_exptl_crystal_F_000 1016
_exptl_crystal_size_max 0.20
_exptl_crystal_size_mid 0.18
_exptl_crystal_size_min 0.12
_refine_diff_density_max 0.480
_refine_diff_density_min -0.328
_refine_diff_density_rms 0.079
_refine_ls_extinction_method none
_refine_ls_goodness_of_fit_ref 1.038
_refine_ls_hydrogen_treatment constr
_refine_ls_matrix_type full
_refine_ls_number_parameters 112
_refine_ls_number_reflns 1571
_refine_ls_number_restraints 0
_refine_ls_restrained_S_all 1.038
_refine_ls_R_factor_all 0.0405
_refine_ls_R_factor_gt 0.0287
_refine_ls_shift/su_max 0.001
_refine_ls_shift/su_mean 0.000
_refine_ls_structure_factor_coef Fsqd
_refine_ls_weighting_details 'calc w=1/[\s^2^(Fo^2^)+(0.0380P)^2^+0.6965P] where P=(Fo^2^+2Fc^2^)/3'
_refine_ls_weighting_scheme calc
_refine_ls_wR_factor_gt 0.0660
_refine_ls_wR_factor_ref 0.0711
_reflns_number_gt 1275
_reflns_number_total 1571
_reflns_threshold_expression >2sigma(I)
_cod_data_source_file cg101082t_si_008.cif
_cod_data_source_block c
_cod_depositor_comments
;
The following automatic conversions were performed:

'_symmetry_cell_setting' value 'Monoclinic' changed to 'monoclinic'
according to /home/saulius/struct/CIF-dictionaries/cif_core.dic
dictionary named 'cif_core.dic' version 2.4.2 from 2011-04-26.

Automatic conversion script
Id: cif_fix_values 1715 2011-07-08 13:25:40Z adriana 
;
_cod_original_sg_symbol_H-M C2/c
_cod_database_code 4502130

loop_
_symmetry_equiv_pos_as_xyz
'x, y, z'
'-x, y, -z+1/2'
'x+1/2, y+1/2, z'
'-x+1/2, y+1/2, -z+1/2'
'-x, -y, -z'
'x, -y, z-1/2'
'-x+1/2, -y+1/2, -z'
'x+1/2, -y+1/2, z-1/2'

loop_
_atom_site_label
_atom_site_type_symbol
_atom_site_fract_x
_atom_site_fract_y
_atom_site_fract_z
_atom_site_U_iso_or_equiv
_atom_site_adp_type
_atom_site_occupancy
_atom_site_symmetry_multiplicity
_atom_site_calc_flag
_atom_site_refinement_flags
Ni1 Ni 0.5000 0.60079(4) 0.2500 0.03141(19) Uani 1 2 d S
Cd1 Cd 0.5000 0.85471(3) 0.2500 0.04444(17) Uani 1 2 d S
S1 S 0.40317(8) 1.16423(7) -0.06070(14) 0.0553(3) Uani 1 1 d .
O1 O 0.43486(15) 0.70156(17) 0.1236(3) 0.0385(6) Uani 1 1 d .
N1 N 0.4294(2) 0.5030(2) 0.1281(3) 0.0383(7) Uani 1 1 d .
N2 N 0.4216(3) 0.9787(3) 0.0808(5) 0.0663(11) Uani 1 1 d .
C1 C 0.3302(3) 0.7827(3) -0.1047(6) 0.0785(17) Uani 1 1 d .
H1A H 0.2804 0.7687 -0.2012 0.118 Uiso 1 1 calc R
H1B H 0.3707 0.8113 -0.1474 0.118 Uiso 1 1 calc R
H1C H 0.3177 0.8269 -0.0265 0.118 Uiso 1 1 calc R
C2 C 0.3647(3) 0.6911(3) -0.0092(4) 0.0478(10) Uani 1 1 d .
C3 C 0.3262(3) 0.6057(3) -0.0621(5) 0.0580(12) Uani 1 1 d .
H3 H 0.2741 0.6075 -0.1497 0.070 Uiso 1 1 calc R
C4 C 0.3577(3) 0.5144(3) 0.0033(5) 0.0461(10) Uani 1 1 d .
C5 C 0.3049(3) 0.4284(3) -0.0819(6) 0.0698(14) Uani 1 1 d .
H5A H 0.3317 0.3932 -0.1491 0.105 Uiso 1 1 calc R
H5B H 0.2513 0.4502 -0.1574 0.105 Uiso 1 1 calc R
H5C H 0.2981 0.3870 0.0068 0.105 Uiso 1 1 calc R
C6 C 0.4617(3) 0.4055(3) 0.1755(6) 0.0633(13) Uani 1 1 d .
H6A H 0.4204 0.3670 0.2026 0.076 Uiso 1 1 calc R
H6B H 0.4716 0.3760 0.0766 0.076 Uiso 1 1 calc R
C7 C 0.4141(2) 1.0545(3) 0.0226(5) 0.0458(10) Uani 1 1 d .

loop_
_atom_site_aniso_label
_atom_site_aniso_U_11
_atom_site_aniso_U_22
_atom_site_aniso_U_33
_atom_site_aniso_U_23
_atom_site_aniso_U_13
_atom_site_aniso_U_12
Ni1 0.0385(4) 0.0216(4) 0.0331(3) 0.000 0.0112(3) 0.000
Cd1 0.0584(3) 0.0255(3) 0.0522(2) 0.000 0.02258(19) 0.000
S1 0.0783(8) 0.0296(6) 0.0683(6) 0.0073(4) 0.0385(6) 0.0108(5)
O1 0.0437(15) 0.0271(14) 0.0400(12) 0.0008(10) 0.0085(11) 0.0028(12)
N1 0.0495(19) 0.0244(17) 0.0438(15) -0.0051(12) 0.0196(14) -0.0059(15)
N2 0.075(3) 0.047(3) 0.087(2) 0.022(2) 0.040(2) 0.011(2)
C1 0.081(4) 0.051(3) 0.074(3) 0.006(2) -0.011(3) 0.017(3)
C2 0.046(2) 0.046(3) 0.0424(18) -0.0036(17) 0.0038(17) 0.010(2)
C3 0.044(2) 0.054(3) 0.056(2) -0.009(2) -0.0080(19) -0.002(2)
C4 0.050(3) 0.038(3) 0.049(2) -0.0111(17) 0.0155(19) -0.008(2)
C5 0.068(3) 0.055(3) 0.074(3) -0.020(2) 0.009(2) -0.024(3)
C6 0.078(4) 0.033(3) 0.074(3) 0.001(2) 0.020(2) -0.008(2)
C7 0.049(3) 0.039(3) 0.052(2) 0.0033(18) 0.0208(18) 0.005(2)

loop_
_atom_type_symbol
_atom_type_description
_atom_type_scat_dispersion_real
_atom_type_scat_dispersion_imag
_atom_type_scat_source
C C 0.0033 0.0016 'International Tables Vol C Tables 4.2.6.8 and 6.1.1.4'
H H 0.0000 0.0000 'International Tables Vol C Tables 4.2.6.8 and 6.1.1.4'
N N 0.0061 0.0033 'International Tables Vol C Tables 4.2.6.8 and 6.1.1.4'
O O 0.0106 0.0060 'International Tables Vol C Tables 4.2.6.8 and 6.1.1.4'
Cd Cd -0.8075 1.2024 'International Tables Vol C Tables 4.2.6.8 and 6.1.1.4'
Ni Ni 0.3393 1.1124 'International Tables Vol C Tables 4.2.6.8 and 6.1.1.4'
S S 0.1246 0.1234 'International Tables Vol C Tables 4.2.6.8 and 6.1.1.4'

loop_
_geom_angle_atom_site_label_1
_geom_angle_atom_site_label_2
_geom_angle_atom_site_label_3
_geom_angle
_geom_angle_site_symmetry_1
_geom_angle_site_symmetry_3
N1 Ni1 N1 86.42(18) . 2_655
N1 Ni1 O1 176.32(13) . 2_655
N1 Ni1 O1 95.50(12) 2_655 2_655
N1 Ni1 O1 95.50(12) . .
N1 Ni1 O1 176.32(13) 2_655 .
O1 Ni1 O1 82.75(14) 2_655 .
N2 Cd1 N2 84.4(2) 2_655 .
N2 Cd1 O1 167.63(11) 2_655 .
N2 Cd1 O1 107.76(12) . .
N2 Cd1 O1 107.76(12) 2_655 2_655
N2 Cd1 O1 167.63(11) . 2_655
O1 Cd1 O1 60.19(10) . 2_655
N2 Cd1 S1 94.03(10) 2_655 5_675
N2 Cd1 S1 94.41(10) . 5_675
O1 Cd1 S1 87.37(7) . 5_675
O1 Cd1 S1 82.75(6) 2_655 5_675
N2 Cd1 S1 94.41(10) 2_655 6_576
N2 Cd1 S1 94.03(10) . 6_576
O1 Cd1 S1 82.75(6) . 6_576
O1 Cd1 S1 87.37(7) 2_655 6_576
S1 Cd1 S1 168.59(5) 5_675 6_576
C7 S1 Cd1 98.31(15) . 5_675
C2 O1 Ni1 125.1(2) . .
C2 O1 Cd1 126.4(2) . .
Ni1 O1 Cd1 108.53(10) . .
C4 N1 C6 119.1(3) . .
C4 N1 Ni1 126.3(3) . .
C6 N1 Ni1 114.6(2) . .
C7 N2 Cd1 152.7(4) . .
C2 C1 H1A 109.5 . .
C2 C1 H1B 109.5 . .
H1A C1 H1B 109.5 . .
C2 C1 H1C 109.5 . .
H1A C1 H1C 109.5 . .
H1B C1 H1C 109.5 . .
O1 C2 C3 124.3(4) . .
O1 C2 C1 114.6(4) . .
C3 C2 C1 121.0(4) . .
C2 C3 C4 125.9(4) . .
C2 C3 H3 117.0 . .
C4 C3 H3 117.0 . .
N1 C4 C3 122.6(3) . .
N1 C4 C5 121.0(4) . .
C3 C4 C5 116.4(4) . .
C4 C5 H5A 109.5 . .
C4 C5 H5B 109.5 . .
H5A C5 H5B 109.5 . .
C4 C5 H5C 109.5 . .
H5A C5 H5C 109.5 . .
H5B C5 H5C 109.5 . .
C6 C6 N1 111.9(2) 2_655 .
C6 C6 H6A 109.2 2_655 .
N1 C6 H6A 109.2 . .
C6 C6 H6B 109.2 2_655 .
N1 C6 H6B 109.2 . .
H6A C6 H6B 107.9 . .
N2 C7 S1 179.7(4) . .

loop_
_geom_bond_atom_site_label_1
_geom_bond_atom_site_label_2
_geom_bond_distance
_geom_bond_site_symmetry_2
Ni1 N1 1.857(3) .
Ni1 N1 1.857(3) 2_655
Ni1 O1 1.859(2) 2_655
Ni1 O1 1.859(2) .
Cd1 N2 2.317(4) 2_655
Cd1 N2 2.317(4) .
Cd1 O1 2.451(2) .
Cd1 O1 2.451(2) 2_655
Cd1 S1 2.6378(12) 5_675
Cd1 S1 2.6378(12) 6_576
S1 C7 1.649(4) .
S1 Cd1 2.6378(12) 5_675
O1 C2 1.317(4) .
N1 C4 1.304(5) .
N1 C6 1.459(5) .
N2 C7 1.141(5) .
C1 C2 1.498(6) .
C1 H1A 0.9600 .
C1 H1B 0.9600 .
C1 H1C 0.9600 .
C2 C3 1.349(6) .
C3 C4 1.406(6) .
C3 H3 0.9300 .
C4 C5 1.511(5) .
C5 H5A 0.9600 .
C5 H5B 0.9600 .
C5 H5C 0.9600 .
C6 C6 1.446(8) 2_655
C6 H6A 0.9700 .
C6 H6B 0.9700 .

loop_
_geom_torsion_atom_site_label_1
_geom_torsion_atom_site_label_2
_geom_torsion_atom_site_label_3
_geom_torsion_atom_site_label_4
_geom_torsion
_geom_torsion_site_symmetry_1
_geom_torsion_site_symmetry_4
N1 Ni1 O1 C2 -2.0(3) . .
N1 Ni1 O1 C2 119.4(17) 2_655 .
O1 Ni1 O1 C2 -178.8(4) 2_655 .
N1 Ni1 O1 Cd1 176.74(12) . .
N1 Ni1 O1 Cd1 -61.9(17) 2_655 .
O1 Ni1 O1 Cd1 0.0 2_655 .
N2 Cd1 O1 C2 165.0(5) 2_655 .
N2 Cd1 O1 C2 -4.3(3) . .
O1 Cd1 O1 C2 178.7(4) 2_655 .
S1 Cd1 O1 C2 -98.1(3) 5_675 .
S1 Cd1 O1 C2 87.6(3) 6_576 .
N2 Cd1 O1 Ni1 -13.7(6) 2_655 .
N2 Cd1 O1 Ni1 176.94(13) . .
O1 Cd1 O1 Ni1 0.0 2_655 .
S1 Cd1 O1 Ni1 83.15(10) 5_675 .
S1 Cd1 O1 Ni1 -91.13(10) 6_576 .
N1 Ni1 N1 C4 -179.6(4) 2_655 .
O1 Ni1 N1 C4 58.8(18) 2_655 .
O1 Ni1 N1 C4 -2.7(3) . .
N1 Ni1 N1 C6 -2.6(2) 2_655 .
O1 Ni1 N1 C6 -124.3(17) 2_655 .
O1 Ni1 N1 C6 174.2(3) . .
N2 Cd1 N2 C7 31.9(7) 2_655 .
O1 Cd1 N2 C7 -150.4(7) . .
O1 Cd1 N2 C7 -137.9(7) 2_655 .
S1 Cd1 N2 C7 -61.8(8) 5_675 .
S1 Cd1 N2 C7 125.9(8) 6_576 .
Ni1 O1 C2 C3 6.4(6) . .
Cd1 O1 C2 C3 -172.1(3) . .
Ni1 O1 C2 C1 -171.9(3) . .
Cd1 O1 C2 C1 9.6(5) . .
O1 C2 C3 C4 -6.4(7) . .
C1 C2 C3 C4 171.8(5) . .
C6 N1 C4 C3 -173.4(4) . .
Ni1 N1 C4 C3 3.4(6) . .
C6 N1 C4 C5 5.1(6) . .
Ni1 N1 C4 C5 -178.1(3) . .
C2 C3 C4 N1 1.2(7) . .
C2 C3 C4 C5 -177.4(5) . .
C4 N1 C6 C6 -175.6(5) . 2_655
Ni1 N1 C6 C6 7.2(7) . 2_655
Cd1 N2 C7 S1 -80(81) . .
Cd1 S1 C7 N2 142(100) 5_675 .
